data_4307657
loop_
_publ_author_name
'Eric W. Ainscough'
'Andrew M. Brodie'
'Adrian B. Chaplin'
'Andreas Derwahl'
'John A. Harrison'
'Carl A. Otter'

_publ_contact_author_address
;
 Chemistry-Institute of Fundamental Sciences, Massey University, Private Bag 11222, Palmerston North, New Zealand
;
_publ_contact_author_email A.M.Brodie@massey.ac.nz
_publ_contact_author_name
;
 Eric w. Ainscough, Andrew M. Brodie, Adrian B. Chaplin,
 Andeas Derwhal, John A. Harrison and Carl A. Otter
;
_publ_section_title
;
Conformational Flexibility in
2,2'-Dioxybiphenyl-chloro-cyclotetraphosphazenes and its Relevance to
Polyphosphazene Analogues
;
_journal_name_full 'Inorganic Chemistry'
_journal_page_first 2575
_journal_page_last 2583
_journal_paper_doi 10.1021/ic062141t
_journal_volume 46
_journal_year 2007
_chemical_formula_sum 'C74 H50 Cl8 N8 O12 P8'
_chemical_formula_weight 1774.58
_chemical_name_systematic
; 
 ? 
;
_space_group_IT_number 2
_symmetry_cell_setting triclinic
_symmetry_space_group_name_Hall '-P 1'
_symmetry_space_group_name_H-M 'P -1'
_atom_sites_solution_hydrogens geom
_atom_sites_solution_primary direct
_atom_sites_solution_secondary difmap
_audit_creation_method SHELXL-97
_cell_angle_alpha 105.0690(10)
_cell_angle_beta 97.0330(10)
_cell_angle_gamma 93.2880(10)
_cell_formula_units_Z 2
_cell_length_a 12.34300(10)
_cell_length_b 15.49710(10)
_cell_length_c 20.7351(3)
_cell_measurement_temperature 293(2)
_cell_volume 3784.53(7)
_computing_structure_refinement 'SHELXL-97 (Sheldrick, 1997)'
_computing_structure_solution 'SHELXS-97 (Sheldrick, 1990)'
_diffrn_ambient_temperature 293(2)
_diffrn_measured_fraction_theta_full 0.992
_diffrn_measured_fraction_theta_max 0.992
_diffrn_measurement_device_type 'Area Detector'
_diffrn_measurement_method 'phi and omega scans'
_diffrn_radiation_monochromator graphite
_diffrn_radiation_source 'fine-focus sealed tube'
_diffrn_radiation_type MoK\a
_diffrn_radiation_wavelength 0.71073
_diffrn_reflns_av_R_equivalents 0.0341
_diffrn_reflns_av_sigmaI/netI 0.0501
_diffrn_reflns_limit_h_max 14
_diffrn_reflns_limit_h_min -14
_diffrn_reflns_limit_k_max 18
_diffrn_reflns_limit_k_min -18
_diffrn_reflns_limit_l_max 24
_diffrn_reflns_limit_l_min -24
_diffrn_reflns_number 33237
_diffrn_reflns_theta_full 25.35
_diffrn_reflns_theta_max 25.35
_diffrn_reflns_theta_min 2.72
_exptl_absorpt_coefficient_mu 0.535
_exptl_absorpt_correction_T_max 0.8733
_exptl_absorpt_correction_T_min 0.8389
_exptl_absorpt_correction_type multi-scan
_exptl_absorpt_process_details 'Acta Cryst., 1995, A51, 33'
_exptl_crystal_colour colourless
_exptl_crystal_density_diffrn 1.557
_exptl_crystal_density_method 'not measured'
_exptl_crystal_description block
_exptl_crystal_F_000 1804
_exptl_crystal_size_max 0.34
_exptl_crystal_size_mid 0.30
_exptl_crystal_size_min 0.26
_refine_diff_density_max 1.224
_refine_diff_density_min -1.261
_refine_diff_density_rms 0.079
_refine_ls_extinction_method none
_refine_ls_goodness_of_fit_ref 1.055
_refine_ls_hydrogen_treatment constr
_refine_ls_matrix_type full
_refine_ls_number_parameters 1001
_refine_ls_number_reflns 13739
_refine_ls_number_restraints 4
_refine_ls_restrained_S_all 1.209
_refine_ls_R_factor_all 0.0835
_refine_ls_R_factor_gt 0.0565
_refine_ls_shift/su_max 0.003
_refine_ls_shift/su_mean 0.000
_refine_ls_structure_factor_coef Fsqd
_refine_ls_weighting_details 'calc w=1/[\s^2^(Fo^2^)+(0.0379P)^2^+10.1371P] where P=(Fo^2^+2Fc^2^)/3'
_refine_ls_weighting_scheme calc
_refine_ls_wR_factor_gt 0.1179
_refine_ls_wR_factor_ref 0.1328
_reflns_number_gt 10341
_reflns_number_total 13739
_reflns_threshold_expression >2sigma(I)
_cod_data_source_file ic062141tsi20061113_035514_4.cif
_cod_data_source_block 3BC
_cod_database_code 4307657

loop_
_symmetry_equiv_pos_as_xyz
'x, y, z'
'-x, -y, -z'

loop_
_atom_site_label
_atom_site_type_symbol
_atom_site_fract_x
_atom_site_fract_y
_atom_site_fract_z
_atom_site_U_iso_or_equiv
_atom_site_adp_type
_atom_site_occupancy
_atom_site_symmetry_multiplicity
_atom_site_calc_flag
_atom_site_refinement_flags
_atom_site_disorder_assembly
_atom_site_disorder_group
Cl6 Cl 0.90777(12) 0.99235(10) 0.94605(10) 0.0646(5) Uani 1 1 d D . .
P6 P 0.47885(8) 0.01575(7) 0.33189(5) 0.0163(2) Uani 1 1 d . . .
P3 P 0.02173(9) 0.28303(7) 0.14285(6) 0.0197(2) Uani 1 1 d . . .
Cl4 Cl 0.43183(10) -0.07592(8) 0.24138(6) 0.0301(3) Uani 1 1 d . . .
P5 P 0.31103(8) 0.01282(7) 0.42359(5) 0.0162(2) Uani 1 1 d . . .
P8 P 0.30588(8) 0.20466(7) 0.44921(5) 0.0158(2) Uani 1 1 d . . .
P7 P 0.45307(9) 0.20564(7) 0.34634(5) 0.0174(2) Uani 1 1 d . . .
P2 P 0.01053(8) 0.47621(7) 0.16495(5) 0.0165(2) Uani 1 1 d . . .
P4 P 0.18759(8) 0.28776(7) 0.05202(5) 0.0160(2) Uani 1 1 d . . .
Cl2 Cl -0.12473(9) 0.53436(8) 0.14234(6) 0.0333(3) Uani 1 1 d . . .
P1 P 0.19157(9) 0.48148(7) 0.08230(5) 0.0172(2) Uani 1 1 d . . .
Cl3 Cl 0.63173(9) -0.01647(8) 0.35461(6) 0.0309(3) Uani 1 1 d . . .
Cl1 Cl 0.05001(11) 0.53929(10) 0.26443(6) 0.0430(3) Uani 1 1 d . . .
O3 O 0.0391(2) 0.25877(19) 0.21325(14) 0.0225(7) Uani 1 1 d . . .
O4 O -0.0726(2) 0.20949(19) 0.09870(14) 0.0189(6) Uani 1 1 d . . .
O1 O 0.3016(2) 0.52303(19) 0.13203(14) 0.0198(6) Uani 1 1 d . . .
O9 O 0.5541(2) 0.27122(18) 0.39127(14) 0.0182(6) Uani 1 1 d . . .
O8 O 0.2052(2) -0.03167(19) 0.37060(14) 0.0190(6) Uani 1 1 d . . .
O10 O 0.4308(2) 0.24127(18) 0.28093(14) 0.0200(6) Uani 1 1 d . . .
O5 O 0.3111(2) 0.26227(18) 0.06205(14) 0.0186(6) Uani 1 1 d . . .
O12 O 0.1833(2) 0.23278(18) 0.44680(14) 0.0196(6) Uani 1 1 d . . .
O6 O 0.1343(2) 0.21605(18) -0.01638(14) 0.0179(6) Uani 1 1 d . . .
O2 O 0.1877(2) 0.53706(18) 0.02768(14) 0.0190(6) Uani 1 1 d . . .
O7 O 0.3122(2) -0.04167(18) 0.47854(14) 0.0181(6) Uani 1 1 d . . .
C55 C 0.5397(3) 0.3838(3) 0.3014(2) 0.0195(9) Uani 1 1 d . . .
O11 O 0.3703(2) 0.27800(18) 0.51422(14) 0.0177(6) Uani 1 1 d . . .
N6 N 0.4867(3) 0.1081(2) 0.3160(2) 0.0285(9) Uani 1 1 d . . .
N3 N 0.1281(3) 0.2683(2) 0.10965(18) 0.0207(8) Uani 1 1 d . . .
N7 N 0.3534(3) 0.2190(2) 0.38610(17) 0.0191(8) Uani 1 1 d . . .
N2 N -0.0269(3) 0.3771(3) 0.1576(2) 0.0382(11) Uani 1 1 d . . .
C30 C 0.3201(3) 0.1150(3) -0.0118(2) 0.0174(9) Uani 1 1 d . . .
C4 C 0.2462(4) 0.8149(3) 0.0807(2) 0.0265(10) Uani 1 1 d . . .
H4 H 0.2591 0.8771 0.0918 0.032 Uiso 1 1 calc R . .
C38 C 0.3769(4) -0.1870(3) 0.4673(2) 0.0220(9) Uani 1 1 d . . .
H38 H 0.4475 -0.1593 0.4833 0.026 Uiso 1 1 calc R . .
C31 C 0.2812(3) 0.1466(3) -0.0718(2) 0.0186(9) Uani 1 1 d . . .
C50 C 0.7439(3) 0.2540(3) 0.3823(2) 0.0234(10) Uani 1 1 d . . .
H50 H 0.7444 0.2171 0.4112 0.028 Uiso 1 1 calc R . .
C26 C 0.3600(3) 0.1422(3) 0.1101(2) 0.0228(10) Uani 1 1 d . . .
H26 H 0.3635 0.1811 0.1530 0.027 Uiso 1 1 calc R . .
C20 C -0.2583(3) 0.1269(3) 0.2002(2) 0.0223(10) Uani 1 1 d . . .
H20 H -0.2573 0.0932 0.2313 0.027 Uiso 1 1 calc R . .
C23 C -0.2641(3) 0.2272(3) 0.1060(2) 0.0253(10) Uani 1 1 d . . .
H23 H -0.2657 0.2602 0.0744 0.030 Uiso 1 1 calc R . .
C24 C -0.1678(3) 0.1944(3) 0.1278(2) 0.0197(9) Uani 1 1 d . . .
C28 C 0.3811(3) -0.0024(3) 0.0378(2) 0.0238(10) Uani 1 1 d . . .
H28 H 0.4005 -0.0607 0.0325 0.029 Uiso 1 1 calc R . .
C35 C 0.1498(4) 0.2242(3) -0.1288(2) 0.0235(10) Uani 1 1 d . . .
H35 H 0.0895 0.2576 -0.1278 0.028 Uiso 1 1 calc R . .
C37 C 0.2907(3) -0.1363(3) 0.4584(2) 0.0177(9) Uani 1 1 d . . .
C65 C 0.1973(4) 0.3700(3) 0.6435(2) 0.0298(11) Uani 1 1 d . . .
H65 H 0.1375 0.4037 0.6491 0.036 Uiso 1 1 calc R . .
C6 C 0.3170(3) 0.6688(3) 0.0713(2) 0.0199(9) Uani 1 1 d . . .
C48 C 0.1050(3) -0.0473(3) 0.3944(2) 0.0205(9) Uani 1 1 d . . .
C59 C 0.3410(4) 0.3714(3) 0.2710(2) 0.0260(10) Uani 1 1 d . . .
H59 H 0.2740 0.3368 0.2611 0.031 Uiso 1 1 calc R . .
C36 C 0.1914(3) 0.1973(3) -0.0728(2) 0.0190(9) Uani 1 1 d . . .
C72 C 0.1661(3) 0.3245(3) 0.4572(2) 0.0205(9) Uani 1 1 d . . .
C21 C -0.3552(4) 0.1590(3) 0.1794(2) 0.0265(10) Uani 1 1 d . . .
H21 H -0.4187 0.1469 0.1967 0.032 Uiso 1 1 calc R . .
C25 C 0.3291(3) 0.1708(3) 0.0536(2) 0.0176(9) Uani 1 1 d . . .
C12 C 0.3993(3) 0.5408(3) 0.1071(2) 0.0215(9) Uani 1 1 d . . .
C49 C 0.6485(3) 0.2886(3) 0.3628(2) 0.0178(9) Uani 1 1 d . . .
C54 C 0.6427(3) 0.3442(3) 0.3193(2) 0.0197(9) Uani 1 1 d . . .
N1 N 0.0997(3) 0.5075(2) 0.1280(2) 0.0301(9) Uani 1 1 d . . .
C1 C 0.2089(3) 0.6310(3) 0.0482(2) 0.0198(9) Uani 1 1 d . . .
C19 C -0.1613(3) 0.1447(3) 0.1747(2) 0.0196(9) Uani 1 1 d . . .
C32 C 0.3302(4) 0.1242(3) -0.1311(2) 0.0220(9) Uani 1 1 d . . .
H32 H 0.3906 0.0908 -0.1324 0.026 Uiso 1 1 calc R . .
C29 C 0.3479(3) 0.0267(3) -0.0188(2) 0.0207(9) Uani 1 1 d . . .
H29 H 0.3439 -0.0125 -0.0616 0.025 Uiso 1 1 calc R . .
C7 C 0.4099(3) 0.6137(3) 0.0798(2) 0.0210(9) Uani 1 1 d . . .
C67 C 0.1868(3) 0.3808(3) 0.5234(2) 0.0215(9) Uani 1 1 d . . .
N8 N 0.3007(3) 0.1109(2) 0.46481(18) 0.0218(8) Uani 1 1 d . . .
N5 N 0.4113(3) -0.0078(2) 0.38373(18) 0.0226(8) Uani 1 1 d . . .
C61 C 0.3247(3) 0.2966(3) 0.5750(2) 0.0204(9) Uani 1 1 d . . .
C60 C 0.4372(4) 0.3342(3) 0.2861(2) 0.0198(9) Uani 1 1 d . . .
C17 C -0.0506(4) 0.0231(3) 0.2006(2) 0.0264(10) Uani 1 1 d . . .
H17 H -0.1145 -0.0157 0.1903 0.032 Uiso 1 1 calc R . .
C56 C 0.5422(4) 0.4740(3) 0.3005(2) 0.0261(10) Uani 1 1 d . . .
H56 H 0.6091 0.5087 0.3099 0.031 Uiso 1 1 calc R . .
C51 C 0.8396(4) 0.2751(3) 0.3578(2) 0.0273(10) Uani 1 1 d . . .
H51 H 0.9048 0.2529 0.3707 0.033 Uiso 1 1 calc R . .
C40 C 0.2506(4) -0.3200(3) 0.4288(2) 0.0268(10) Uani 1 1 d . . .
H40 H 0.2369 -0.3820 0.4188 0.032 Uiso 1 1 calc R . .
N4 N 0.1942(3) 0.3833(2) 0.03906(18) 0.0215(8) Uani 1 1 d . . .
C2 C 0.1216(4) 0.6819(3) 0.0418(2) 0.0249(10) Uani 1 1 d . . .
H2 H 0.0510 0.6540 0.0265 0.030 Uiso 1 1 calc R . .
C14 C 0.1410(4) 0.1381(3) 0.2328(2) 0.0282(11) Uani 1 1 d . . .
H14 H 0.2048 0.1769 0.2438 0.034 Uiso 1 1 calc R . .
C53 C 0.7402(3) 0.3638(3) 0.2948(2) 0.0229(10) Uani 1 1 d . . .
H53 H 0.7398 0.4002 0.2655 0.027 Uiso 1 1 calc R . .
C39 C 0.3571(4) -0.2797(3) 0.4521(2) 0.0267(10) Uani 1 1 d . . .
H39 H 0.4145 -0.3147 0.4576 0.032 Uiso 1 1 calc R . .
C3 C 0.1401(4) 0.7747(3) 0.0583(2) 0.0278(10) Uani 1 1 d . . .
H3 H 0.0821 0.8095 0.0543 0.033 Uiso 1 1 calc R . .
C18 C -0.0561(3) 0.1116(3) 0.1969(2) 0.0205(9) Uani 1 1 d . . .
C27 C 0.3858(3) 0.0544(3) 0.1019(2) 0.0243(10) Uani 1 1 d . . .
H27 H 0.4061 0.0337 0.1395 0.029 Uiso 1 1 calc R . .
C13 C 0.0424(3) 0.1674(3) 0.2134(2) 0.0208(9) Uani 1 1 d . . .
C70 C 0.1017(4) 0.4436(3) 0.4142(3) 0.0323(11) Uani 1 1 d . . .
H70 H 0.0738 0.4649 0.3781 0.039 Uiso 1 1 calc R . .
C5 C 0.3339(4) 0.7631(3) 0.0867(2) 0.0239(10) Uani 1 1 d . . .
H5 H 0.4045 0.7912 0.1012 0.029 Uiso 1 1 calc R . .
C69 C 0.1201(4) 0.5005(3) 0.4786(3) 0.0304(11) Uani 1 1 d . . .
H69 H 0.1040 0.5599 0.4857 0.036 Uiso 1 1 calc R . .
C42 C 0.1825(3) -0.1743(3) 0.4344(2) 0.0197(9) Uani 1 1 d . . .
C22 C -0.3578(4) 0.2093(3) 0.1327(2) 0.0272(10) Uani 1 1 d . . .
H22 H -0.4230 0.2312 0.1193 0.033 Uiso 1 1 calc R . .
C52 C 0.8368(4) 0.3295(3) 0.3139(2) 0.0277(11) Uani 1 1 d . . .
H52 H 0.9003 0.3431 0.2972 0.033 Uiso 1 1 calc R . .
C68 C 0.1623(4) 0.4701(3) 0.5326(3) 0.0275(10) Uani 1 1 d . . .
H68 H 0.1746 0.5094 0.5757 0.033 Uiso 1 1 calc R . .
C33 C 0.2903(4) 0.1508(3) -0.1874(2) 0.0278(11) Uani 1 1 d . . .
H33 H 0.3240 0.1354 -0.2260 0.033 Uiso 1 1 calc R . .
C34 C 0.2001(4) 0.2003(3) -0.1865(2) 0.0277(10) Uani 1 1 d . . .
H34 H 0.1732 0.2176 -0.2246 0.033 Uiso 1 1 calc R . .
C47 C 0.0226(4) 0.0068(3) 0.3844(2) 0.0271(10) Uani 1 1 d . . .
H47 H 0.0351 0.0548 0.3663 0.033 Uiso 1 1 calc R . .
C71 C 0.1249(3) 0.3544(3) 0.4029(3) 0.0285(11) Uani 1 1 d . . .
H71 H 0.1127 0.3158 0.3596 0.034 Uiso 1 1 calc R . .
C63 C 0.3367(5) 0.2918(3) 0.6903(2) 0.0351(12) Uani 1 1 d . . .
H63 H 0.3700 0.2738 0.7267 0.042 Uiso 1 1 calc R . .
C64 C 0.2472(5) 0.3426(3) 0.6972(2) 0.0377(13) Uani 1 1 d . . .
H64 H 0.2207 0.3581 0.7383 0.045 Uiso 1 1 calc R . .
C41 C 0.1651(4) -0.2677(3) 0.4204(2) 0.0252(10) Uani 1 1 d . . .
H41 H 0.0944 -0.2955 0.4050 0.030 Uiso 1 1 calc R . .
C10 C 0.5847(4) 0.5097(3) 0.0967(3) 0.0350(12) Uani 1 1 d . . .
H10 H 0.6427 0.4752 0.1019 0.042 Uiso 1 1 calc R . .
C66 C 0.2359(4) 0.3476(3) 0.5803(2) 0.0225(10) Uani 1 1 d . . .
C43 C 0.0914(3) -0.1181(3) 0.4233(2) 0.0218(9) Uani 1 1 d . . .
C9 C 0.5986(4) 0.5821(3) 0.0697(3) 0.0354(12) Uani 1 1 d . . .
H9 H 0.6659 0.5962 0.0573 0.042 Uiso 1 1 calc R . .
C62 C 0.3762(4) 0.2681(3) 0.6282(2) 0.0270(10) Uani 1 1 d . . .
H62 H 0.4357 0.2340 0.6227 0.032 Uiso 1 1 calc R . .
C8 C 0.5122(3) 0.6335(3) 0.0613(2) 0.0273(10) Uani 1 1 d . . .
H8 H 0.5223 0.6819 0.0432 0.033 Uiso 1 1 calc R . .
C15 C 0.1444(4) 0.0502(4) 0.2358(3) 0.0367(12) Uani 1 1 d . . .
H15 H 0.2108 0.0296 0.2487 0.044 Uiso 1 1 calc R . .
C44 C -0.0129(4) -0.1359(3) 0.4401(2) 0.0288(11) Uani 1 1 d . . .
H44 H -0.0255 -0.1835 0.4586 0.035 Uiso 1 1 calc R . .
C46 C -0.0795(4) -0.0123(3) 0.4022(2) 0.0334(12) Uani 1 1 d . . .
H46 H -0.1361 0.0232 0.3959 0.040 Uiso 1 1 calc R . .
C58 C 0.3463(4) 0.4612(3) 0.2709(2) 0.0322(11) Uani 1 1 d . . .
H58 H 0.2825 0.4872 0.2609 0.039 Uiso 1 1 calc R . .
C11 C 0.4843(4) 0.4882(3) 0.1159(2) 0.0284(10) Uani 1 1 d . . .
H11 H 0.4746 0.4399 0.1341 0.034 Uiso 1 1 calc R . .
C16 C 0.0484(4) -0.0079(3) 0.2195(3) 0.0357(12) Uani 1 1 d . . .
H16 H 0.0508 -0.0671 0.2213 0.043 Uiso 1 1 calc R . .
C45 C -0.0973(4) -0.0837(3) 0.4293(2) 0.0322(11) Uani 1 1 d . . .
H45 H -0.1660 -0.0968 0.4404 0.039 Uiso 1 1 calc R . .
C57 C 0.4470(4) 0.5121(3) 0.2859(2) 0.0320(11) Uani 1 1 d . . .
H57 H 0.4503 0.5723 0.2861 0.038 Uiso 1 1 calc R . .
Cl20 Cl 0.08269(12) 0.76385(10) 0.25538(7) 0.0466(3) Uani 1 1 d . . .
Cl21 Cl 0.31116(13) 0.72193(11) 0.27916(9) 0.0564(4) Uani 1 1 d . . .
C90 C 0.2016(5) 0.7380(6) 0.2239(3) 0.075(2) Uani 1 1 d . . .
H90A H 0.2251 0.7858 0.2049 0.090 Uiso 1 1 calc R . .
H90B H 0.1855 0.6838 0.1870 0.090 Uiso 1 1 calc R . .
Cl5 Cl 0.40118(11) 0.48069(10) 0.44988(9) 0.0550(4) Uani 1 1 d D . .
C91 C 0.4562(7) 0.5046(7) 0.5272(4) 0.031(2) Uani 0.50 1 d PD . .
C92 C 0.9577(7) 0.9938(7) 1.0212(4) 0.028(2) Uani 0.50 1 d PD . .

loop_
_atom_site_aniso_label
_atom_site_aniso_U_11
_atom_site_aniso_U_22
_atom_site_aniso_U_33
_atom_site_aniso_U_23
_atom_site_aniso_U_13
_atom_site_aniso_U_12
Cl6 0.0435(8) 0.0396(8) 0.0969(13) 0.0100(8) -0.0270(9) 0.0080(7)
P6 0.0145(5) 0.0163(5) 0.0175(5) 0.0021(4) 0.0055(4) 0.0016(4)
P3 0.0209(6) 0.0146(5) 0.0256(6) 0.0047(5) 0.0129(5) 0.0015(4)
Cl4 0.0358(6) 0.0273(6) 0.0205(6) -0.0034(5) -0.0004(5) 0.0025(5)
P5 0.0160(5) 0.0158(5) 0.0176(5) 0.0051(4) 0.0052(4) 0.0008(4)
P8 0.0151(5) 0.0150(5) 0.0168(5) 0.0018(4) 0.0059(4) 0.0006(4)
P7 0.0186(5) 0.0168(5) 0.0179(6) 0.0047(4) 0.0077(4) 0.0010(4)
P2 0.0160(5) 0.0146(5) 0.0199(6) 0.0037(4) 0.0074(4) 0.0036(4)
P4 0.0151(5) 0.0140(5) 0.0188(6) 0.0022(4) 0.0074(4) 0.0011(4)
Cl2 0.0221(6) 0.0389(7) 0.0382(7) 0.0085(5) 0.0010(5) 0.0127(5)
P1 0.0170(5) 0.0147(5) 0.0211(6) 0.0045(4) 0.0081(4) 0.0015(4)
Cl3 0.0166(5) 0.0467(7) 0.0280(6) 0.0052(5) 0.0048(5) 0.0098(5)
Cl1 0.0495(8) 0.0570(9) 0.0182(6) 0.0014(6) 0.0006(5) 0.0181(6)
O3 0.0260(16) 0.0208(16) 0.0192(15) 0.0014(12) 0.0096(13) -0.0051(12)
O4 0.0173(15) 0.0228(15) 0.0195(15) 0.0078(12) 0.0084(12) 0.0028(12)
O1 0.0193(15) 0.0234(16) 0.0162(15) 0.0046(12) 0.0036(12) -0.0002(12)
O9 0.0146(14) 0.0233(16) 0.0182(15) 0.0065(12) 0.0062(12) 0.0021(12)
O8 0.0173(15) 0.0240(16) 0.0167(15) 0.0062(12) 0.0052(12) 0.0003(12)
O10 0.0235(15) 0.0180(15) 0.0166(15) 0.0029(12) 0.0024(12) -0.0042(12)
O5 0.0143(14) 0.0164(14) 0.0231(16) 0.0006(12) 0.0060(12) 0.0006(11)
O12 0.0141(14) 0.0171(15) 0.0250(16) -0.0006(12) 0.0068(12) -0.0006(11)
O6 0.0168(14) 0.0170(14) 0.0179(15) 0.0002(12) 0.0054(12) -0.0006(11)
O2 0.0205(15) 0.0143(14) 0.0215(16) 0.0050(12) 0.0018(12) -0.0026(12)
O7 0.0171(14) 0.0183(15) 0.0184(15) 0.0045(12) 0.0024(12) -0.0011(11)
C55 0.022(2) 0.023(2) 0.012(2) 0.0044(17) 0.0013(17) -0.0017(17)
O11 0.0164(14) 0.0173(15) 0.0183(15) 0.0024(12) 0.0052(12) -0.0013(11)
N6 0.035(2) 0.0181(19) 0.035(2) 0.0055(17) 0.0205(19) 0.0035(16)
N3 0.0197(18) 0.0210(19) 0.0232(19) 0.0060(15) 0.0090(15) 0.0025(15)
N7 0.0182(18) 0.0228(19) 0.0170(18) 0.0052(15) 0.0063(15) 0.0014(14)
N2 0.028(2) 0.024(2) 0.069(3) 0.012(2) 0.030(2) 0.0041(17)
C30 0.0100(19) 0.021(2) 0.020(2) 0.0034(17) 0.0048(16) -0.0005(16)
C4 0.038(3) 0.018(2) 0.027(2) 0.0090(19) 0.010(2) -0.0022(19)
C38 0.021(2) 0.026(2) 0.021(2) 0.0099(19) 0.0014(18) -0.0016(18)
C31 0.019(2) 0.013(2) 0.020(2) -0.0029(17) 0.0057(17) -0.0028(16)
C50 0.022(2) 0.022(2) 0.025(2) 0.0017(19) 0.0052(19) 0.0026(18)
C26 0.013(2) 0.032(3) 0.021(2) 0.0031(19) 0.0014(17) -0.0003(18)
C20 0.026(2) 0.020(2) 0.017(2) 0.0004(18) 0.0063(18) -0.0071(18)
C23 0.022(2) 0.024(2) 0.028(3) 0.0037(19) 0.0043(19) 0.0030(18)
C24 0.016(2) 0.019(2) 0.021(2) 0.0019(18) 0.0057(17) -0.0028(17)
C28 0.017(2) 0.022(2) 0.036(3) 0.013(2) 0.0066(19) 0.0042(17)
C35 0.026(2) 0.019(2) 0.025(2) 0.0063(19) 0.0021(19) 0.0021(18)
C37 0.023(2) 0.017(2) 0.014(2) 0.0041(16) 0.0050(17) -0.0008(17)
C65 0.036(3) 0.020(2) 0.033(3) -0.002(2) 0.021(2) -0.004(2)
C6 0.021(2) 0.021(2) 0.019(2) 0.0072(18) 0.0059(17) -0.0026(17)
C48 0.017(2) 0.023(2) 0.018(2) 0.0008(18) 0.0040(17) 0.0015(17)
C59 0.023(2) 0.034(3) 0.022(2) 0.012(2) -0.0018(19) -0.002(2)
C36 0.022(2) 0.018(2) 0.017(2) 0.0032(17) 0.0064(17) -0.0011(17)
C72 0.013(2) 0.019(2) 0.031(2) 0.0053(19) 0.0105(18) 0.0035(16)
C21 0.019(2) 0.027(2) 0.027(2) -0.005(2) 0.0097(19) -0.0062(18)
C25 0.0120(19) 0.016(2) 0.023(2) 0.0026(17) 0.0048(17) 0.0011(16)
C12 0.018(2) 0.023(2) 0.022(2) 0.0036(18) 0.0043(18) -0.0034(17)
C49 0.015(2) 0.017(2) 0.019(2) -0.0003(17) 0.0061(17) -0.0010(16)
C54 0.021(2) 0.017(2) 0.016(2) -0.0031(17) 0.0037(17) -0.0040(17)
N1 0.029(2) 0.0187(19) 0.047(3) 0.0083(18) 0.0224(19) 0.0038(16)
C1 0.024(2) 0.015(2) 0.022(2) 0.0068(17) 0.0051(18) -0.0025(17)
C19 0.021(2) 0.016(2) 0.019(2) 0.0011(17) 0.0032(18) -0.0037(17)
C32 0.025(2) 0.018(2) 0.024(2) 0.0027(18) 0.0122(19) 0.0027(18)
C29 0.017(2) 0.018(2) 0.027(2) 0.0006(18) 0.0110(18) 0.0032(17)
C7 0.018(2) 0.021(2) 0.020(2) -0.0007(18) 0.0021(18) -0.0026(17)
C67 0.016(2) 0.018(2) 0.029(2) 0.0013(18) 0.0134(18) 0.0003(17)
N8 0.0235(19) 0.0190(19) 0.024(2) 0.0058(15) 0.0076(16) 0.0007(15)
N5 0.0210(19) 0.024(2) 0.027(2) 0.0096(16) 0.0125(16) 0.0060(15)
C61 0.024(2) 0.016(2) 0.020(2) -0.0001(17) 0.0087(18) -0.0039(17)
C60 0.029(2) 0.017(2) 0.013(2) 0.0052(17) 0.0027(18) -0.0027(18)
C17 0.028(2) 0.028(3) 0.025(2) 0.011(2) 0.001(2) -0.0043(19)
C56 0.029(2) 0.025(2) 0.025(2) 0.011(2) 0.001(2) -0.0030(19)
C51 0.018(2) 0.027(2) 0.032(3) -0.001(2) 0.0051(19) 0.0021(18)
C40 0.036(3) 0.016(2) 0.030(3) 0.0080(19) 0.006(2) -0.0001(19)
N4 0.027(2) 0.0171(18) 0.0201(19) 0.0024(15) 0.0097(16) 0.0004(15)
C2 0.024(2) 0.026(2) 0.027(2) 0.012(2) 0.0009(19) 0.0008(19)
C14 0.023(2) 0.042(3) 0.022(2) 0.015(2) 0.0005(19) -0.006(2)
C53 0.026(2) 0.020(2) 0.021(2) 0.0012(18) 0.0102(19) -0.0050(18)
C39 0.032(3) 0.023(2) 0.028(3) 0.012(2) 0.004(2) 0.0034(19)
C3 0.030(3) 0.025(2) 0.034(3) 0.016(2) 0.007(2) 0.0060(19)
C18 0.023(2) 0.023(2) 0.017(2) 0.0072(18) 0.0067(18) -0.0003(18)
C27 0.017(2) 0.029(2) 0.030(3) 0.014(2) 0.0024(19) 0.0024(18)
C13 0.024(2) 0.023(2) 0.014(2) 0.0034(17) 0.0039(17) -0.0025(18)
C70 0.019(2) 0.036(3) 0.047(3) 0.022(2) 0.004(2) 0.002(2)
C5 0.026(2) 0.022(2) 0.024(2) 0.0071(19) 0.0055(19) -0.0063(18)
C69 0.024(2) 0.021(2) 0.050(3) 0.011(2) 0.015(2) 0.0053(19)
C42 0.021(2) 0.024(2) 0.014(2) 0.0057(17) 0.0048(17) -0.0006(17)
C22 0.020(2) 0.025(2) 0.034(3) 0.001(2) 0.007(2) 0.0039(18)
C52 0.024(2) 0.025(2) 0.028(3) -0.005(2) 0.011(2) -0.0035(19)
C68 0.025(2) 0.019(2) 0.039(3) 0.003(2) 0.015(2) 0.0001(18)
C33 0.036(3) 0.024(2) 0.024(2) 0.0039(19) 0.016(2) -0.003(2)
C34 0.037(3) 0.026(2) 0.022(2) 0.011(2) 0.004(2) 0.000(2)
C47 0.024(2) 0.022(2) 0.031(3) 0.002(2) 0.003(2) 0.0034(19)
C71 0.016(2) 0.031(3) 0.038(3) 0.009(2) 0.004(2) 0.0019(19)
C63 0.061(4) 0.029(3) 0.018(2) 0.011(2) 0.009(2) -0.006(2)
C64 0.064(4) 0.028(3) 0.021(3) 0.002(2) 0.022(2) -0.008(3)
C41 0.025(2) 0.023(2) 0.027(2) 0.0060(19) 0.0040(19) -0.0056(19)
C10 0.017(2) 0.042(3) 0.039(3) 0.000(2) 0.000(2) 0.009(2)
C66 0.027(2) 0.016(2) 0.023(2) -0.0005(18) 0.0125(19) -0.0049(18)
C43 0.020(2) 0.025(2) 0.017(2) 0.0012(18) 0.0031(18) -0.0038(18)
C9 0.020(2) 0.039(3) 0.040(3) -0.002(2) 0.008(2) -0.003(2)
C62 0.033(3) 0.022(2) 0.025(2) 0.0062(19) 0.005(2) -0.0032(19)
C8 0.020(2) 0.027(2) 0.030(3) 0.000(2) 0.0052(19) -0.0079(19)
C15 0.029(3) 0.049(3) 0.037(3) 0.023(3) -0.002(2) 0.006(2)
C44 0.023(2) 0.030(3) 0.032(3) 0.006(2) 0.007(2) -0.006(2)
C46 0.019(2) 0.039(3) 0.036(3) -0.001(2) 0.003(2) 0.008(2)
C58 0.030(3) 0.036(3) 0.034(3) 0.016(2) -0.001(2) 0.008(2)
C11 0.025(2) 0.028(3) 0.030(3) 0.005(2) 0.000(2) 0.0031(19)
C16 0.039(3) 0.033(3) 0.041(3) 0.023(2) 0.000(2) 0.000(2)
C45 0.017(2) 0.041(3) 0.032(3) -0.001(2) 0.008(2) -0.003(2)
C57 0.041(3) 0.024(2) 0.034(3) 0.015(2) 0.003(2) 0.005(2)
Cl20 0.0529(8) 0.0516(8) 0.0394(8) 0.0174(7) 0.0039(6) 0.0193(7)
Cl21 0.0524(9) 0.0622(10) 0.0694(10) 0.0367(9) 0.0172(8) 0.0205(7)
C90 0.049(4) 0.142(7) 0.045(4) 0.042(4) 0.015(3) -0.003(4)
Cl5 0.0273(7) 0.0455(8) 0.0961(13) 0.0296(8) 0.0022(7) 0.0012(6)
C91 0.022(5) 0.047(6) 0.021(5) 0.007(4) -0.001(4) -0.006(4)
C92 0.021(5) 0.038(6) 0.025(5) 0.006(4) 0.002(4) 0.001(4)

loop_
_atom_type_symbol
_atom_type_description
_atom_type_scat_dispersion_real
_atom_type_scat_dispersion_imag
_atom_type_scat_source
C C 0.0033 0.0016 'International Tables Vol C Tables 4.2.6.8 and 6.1.1.4'
H H 0.0000 0.0000 'International Tables Vol C Tables 4.2.6.8 and 6.1.1.4'
N N 0.0061 0.0033 'International Tables Vol C Tables 4.2.6.8 and 6.1.1.4'
O O 0.0106 0.0060 'International Tables Vol C Tables 4.2.6.8 and 6.1.1.4'
P P 0.1023 0.0942 'International Tables Vol C Tables 4.2.6.8 and 6.1.1.4'
Cl Cl 0.1484 0.1585 'International Tables Vol C Tables 4.2.6.8 and 6.1.1.4'

loop_
_geom_angle_atom_site_label_1
_geom_angle_atom_site_label_2
_geom_angle_atom_site_label_3
_geom_angle
_geom_angle_site_symmetry_1
_geom_angle_site_symmetry_3
_geom_angle_publ_flag
C92 Cl6 C92 53.3(5) . 2_777 ?
N5 P6 N6 124.9(2) . . ?
N5 P6 Cl3 106.60(15) . . ?
N6 P6 Cl3 108.43(16) . . ?
N5 P6 Cl4 108.48(15) . . ?
N6 P6 Cl4 105.45(16) . . ?
Cl3 P6 Cl4 100.36(6) . . ?
N3 P3 N2 121.1(2) . . ?
N3 P3 O3 108.92(18) . . ?
N2 P3 O3 105.8(2) . . ?
N3 P3 O4 108.28(17) . . ?
N2 P3 O4 107.8(2) . . ?
O3 P3 O4 103.52(15) . . ?
N8 P5 N5 119.42(19) . . ?
N8 P5 O7 103.23(17) . . ?
N5 P5 O7 109.98(18) . . ?
N8 P5 O8 113.84(18) . . ?
N5 P5 O8 105.47(18) . . ?
O7 P5 O8 103.85(15) . . ?
N7 P8 N8 121.61(19) . . ?
N7 P8 O12 108.94(18) . . ?
N8 P8 O12 105.59(17) . . ?
N7 P8 O11 107.51(16) . . ?
N8 P8 O11 108.60(18) . . ?
O12 P8 O11 103.08(15) . . ?
N7 P7 N6 120.12(19) . . ?
N7 P7 O9 107.66(17) . . ?
N6 P7 O9 111.94(19) . . ?
N7 P7 O10 109.92(18) . . ?
N6 P7 O10 102.09(19) . . ?
O9 P7 O10 103.83(15) . . ?
N2 P2 N1 124.3(2) . . ?
N2 P2 Cl2 106.43(17) . . ?
N1 P2 Cl2 107.06(16) . . ?
N2 P2 Cl1 108.37(19) . . ?
N1 P2 Cl1 107.60(17) . . ?
Cl2 P2 Cl1 100.58(7) . . ?
N3 P4 N4 121.50(19) . . ?
N3 P4 O6 107.09(17) . . ?
N4 P4 O6 108.50(18) . . ?
N3 P4 O5 108.89(18) . . ?
N4 P4 O5 106.24(17) . . ?
O6 P4 O5 103.16(15) . . ?
N4 P1 N1 121.05(19) . . ?
N4 P1 O2 102.86(17) . . ?
N1 P1 O2 110.13(19) . . ?
N4 P1 O1 114.82(18) . . ?
N1 P1 O1 103.26(19) . . ?
O2 P1 O1 103.50(15) . . ?
C13 O3 P3 118.9(2) . . ?
C24 O4 P3 118.2(2) . . ?
C12 O1 P1 121.2(3) . . ?
C49 O9 P7 120.4(2) . . ?
C48 O8 P5 119.3(2) . . ?
C60 O10 P7 121.0(2) . . ?
C25 O5 P4 118.4(2) . . ?
C72 O12 P8 118.9(2) . . ?
C36 O6 P4 120.2(2) . . ?
C1 O2 P1 120.1(3) . . ?
C37 O7 P5 120.2(2) . . ?
C60 C55 C56 117.1(4) . . ?
C60 C55 C54 122.3(4) . . ?
C56 C55 C54 120.6(4) . . ?
C61 O11 P8 119.0(2) . . ?
P6 N6 P7 137.7(3) . . ?
P3 N3 P4 143.1(3) . . ?
P7 N7 P8 144.6(3) . . ?
P2 N2 P3 139.0(3) . . ?
C25 C30 C29 117.1(4) . . ?
C25 C30 C31 121.8(4) . . ?
C29 C30 C31 121.2(4) . . ?
C3 C4 C5 120.7(4) . . ?
C3 C4 H4 119.6 . . ?
C5 C4 H4 119.6 . . ?
C37 C38 C39 119.2(4) . . ?
C37 C38 H38 120.4 . . ?
C39 C38 H38 120.4 . . ?
C36 C31 C32 116.8(4) . . ?
C36 C31 C30 121.3(4) . . ?
C32 C31 C30 121.9(4) . . ?
C49 C50 C51 119.0(4) . . ?
C49 C50 H50 120.5 . . ?
C51 C50 H50 120.5 . . ?
C25 C26 C27 118.9(4) . . ?
C25 C26 H26 120.5 . . ?
C27 C26 H26 120.5 . . ?
C21 C20 C19 120.8(4) . . ?
C21 C20 H20 119.6 . . ?
C19 C20 H20 119.6 . . ?
C22 C23 C24 118.2(4) . . ?
C22 C23 H23 120.9 . . ?
C24 C23 H23 120.9 . . ?
C19 C24 C23 123.1(4) . . ?
C19 C24 O4 118.4(4) . . ?
C23 C24 O4 118.5(4) . . ?
C27 C28 C29 120.7(4) . . ?
C27 C28 H28 119.7 . . ?
C29 C28 H28 119.7 . . ?
C36 C35 C34 118.6(4) . . ?
C36 C35 H35 120.7 . . ?
C34 C35 H35 120.7 . . ?
C38 C37 C42 123.0(4) . . ?
C38 C37 O7 117.9(4) . . ?
C42 C37 O7 119.0(4) . . ?
C64 C65 C66 121.0(5) . . ?
C64 C65 H65 119.5 . . ?
C66 C65 H65 119.5 . . ?
C1 C6 C5 116.2(4) . . ?
C1 C6 C7 122.7(4) . . ?
C5 C6 C7 121.1(4) . . ?
C47 C48 C43 123.0(4) . . ?
C47 C48 O8 117.6(4) . . ?
C43 C48 O8 119.4(4) . . ?
C60 C59 C58 118.9(4) . . ?
C60 C59 H59 120.5 . . ?
C58 C59 H59 120.5 . . ?
C35 C36 C31 122.9(4) . . ?
C35 C36 O6 117.9(4) . . ?
C31 C36 O6 119.0(4) . . ?
C71 C72 C67 122.5(4) . . ?
C71 C72 O12 119.1(4) . . ?
C67 C72 O12 118.4(4) . . ?
C20 C21 C22 120.1(4) . . ?
C20 C21 H21 119.9 . . ?
C22 C21 H21 119.9 . . ?
C26 C25 C30 123.0(4) . . ?
C26 C25 O5 118.6(4) . . ?
C30 C25 O5 118.3(4) . . ?
C11 C12 C7 122.9(4) . . ?
C11 C12 O1 117.5(4) . . ?
C7 C12 O1 119.4(4) . . ?
C50 C49 C54 123.0(4) . . ?
C50 C49 O9 118.3(4) . . ?
C54 C49 O9 118.6(4) . . ?
C49 C54 C53 116.9(4) . . ?
C49 C54 C55 121.9(4) . . ?
C53 C54 C55 121.2(4) . . ?
P2 N1 P1 147.8(3) . . ?
C2 C1 C6 123.1(4) . . ?
C2 C1 O2 117.9(4) . . ?
C6 C1 O2 119.0(4) . . ?
C24 C19 C20 117.2(4) . . ?
C24 C19 C18 121.2(4) . . ?
C20 C19 C18 121.7(4) . . ?
C33 C32 C31 121.2(4) . . ?
C33 C32 H32 119.4 . . ?
C31 C32 H32 119.4 . . ?
C28 C29 C30 120.4(4) . . ?
C28 C29 H29 119.8 . . ?
C30 C29 H29 119.8 . . ?
C12 C7 C8 117.2(4) . . ?
C12 C7 C6 121.4(4) . . ?
C8 C7 C6 121.3(4) . . ?
C68 C67 C72 117.0(4) . . ?
C68 C67 C66 121.8(4) . . ?
C72 C67 C66 121.2(4) . . ?
P5 N8 P8 134.8(2) . . ?
P6 N5 P5 146.9(3) . . ?
C66 C61 C62 123.3(4) . . ?
C66 C61 O11 118.6(4) . . ?
C62 C61 O11 117.9(4) . . ?
C59 C60 C55 122.5(4) . . ?
C59 C60 O10 117.9(4) . . ?
C55 C60 O10 119.5(4) . . ?
C16 C17 C18 121.1(4) . . ?
C16 C17 H17 119.5 . . ?
C18 C17 H17 119.5 . . ?
C57 C56 C55 121.1(4) . . ?
C57 C56 H56 119.4 . . ?
C55 C56 H56 119.4 . . ?
C52 C51 C50 119.6(4) . . ?
C52 C51 H51 120.2 . . ?
C50 C51 H51 120.2 . . ?
C41 C40 C39 120.1(4) . . ?
C41 C40 H40 119.9 . . ?
C39 C40 H40 119.9 . . ?
P1 N4 P4 135.9(2) . . ?
C1 C2 C3 119.6(4) . . ?
C1 C2 H2 120.2 . . ?
C3 C2 H2 120.2 . . ?
C13 C14 C15 119.3(4) . . ?
C13 C14 H14 120.4 . . ?
C15 C14 H14 120.4 . . ?
C52 C53 C54 120.8(4) . . ?
C52 C53 H53 119.6 . . ?
C54 C53 H53 119.6 . . ?
C38 C39 C40 119.7(4) . . ?
C38 C39 H39 120.2 . . ?
C40 C39 H39 120.2 . . ?
C2 C3 C4 119.3(4) . . ?
C2 C3 H3 120.4 . . ?
C4 C3 H3 120.4 . . ?
C17 C18 C13 117.2(4) . . ?
C17 C18 C19 121.5(4) . . ?
C13 C18 C19 121.3(4) . . ?
C28 C27 C26 119.9(4) . . ?
C28 C27 H27 120.1 . . ?
C26 C27 H27 120.1 . . ?
C14 C13 C18 122.5(4) . . ?
C14 C13 O3 118.8(4) . . ?
C18 C13 O3 118.7(4) . . ?
C69 C70 C71 120.2(5) . . ?
C69 C70 H70 119.9 . . ?
C71 C70 H70 119.9 . . ?
C4 C5 C6 121.1(4) . . ?
C4 C5 H5 119.5 . . ?
C6 C5 H5 119.5 . . ?
C70 C69 C68 120.6(4) . . ?
C70 C69 H69 119.7 . . ?
C68 C69 H69 119.7 . . ?
C41 C42 C37 116.4(4) . . ?
C41 C42 C43 121.8(4) . . ?
C37 C42 C43 121.8(4) . . ?
C23 C22 C21 120.6(4) . . ?
C23 C22 H22 119.7 . . ?
C21 C22 H22 119.7 . . ?
C53 C52 C51 120.8(4) . . ?
C53 C52 H52 119.6 . . ?
C51 C52 H52 119.6 . . ?
C69 C68 C67 120.9(4) . . ?
C69 C68 H68 119.5 . . ?
C67 C68 H68 119.5 . . ?
C32 C33 C34 120.2(4) . . ?
C32 C33 H33 119.9 . . ?
C34 C33 H33 119.9 . . ?
C33 C34 C35 120.3(4) . . ?
C33 C34 H34 119.8 . . ?
C35 C34 H34 119.8 . . ?
C48 C47 C46 118.4(4) . . ?
C48 C47 H47 120.8 . . ?
C46 C47 H47 120.8 . . ?
C72 C71 C70 118.8(5) . . ?
C72 C71 H71 120.6 . . ?
C70 C71 H71 120.6 . . ?
C64 C63 C62 119.6(5) . . ?
C64 C63 H63 120.2 . . ?
C62 C63 H63 120.2 . . ?
C65 C64 C63 120.8(4) . . ?
C65 C64 H64 119.6 . . ?
C63 C64 H64 119.6 . . ?
C40 C41 C42 121.6(4) . . ?
C40 C41 H41 119.2 . . ?
C42 C41 H41 119.2 . . ?
C9 C10 C11 120.5(5) . . ?
C9 C10 H10 119.8 . . ?
C11 C10 H10 119.8 . . ?
C61 C66 C65 116.9(4) . . ?
C61 C66 C67 121.6(4) . . ?
C65 C66 C67 121.5(4) . . ?
C48 C43 C44 117.0(4) . . ?
C48 C43 C42 121.6(4) . . ?
C44 C43 C42 121.3(4) . . ?
C8 C9 C10 120.1(4) . . ?
C8 C9 H9 120.0 . . ?
C10 C9 H9 120.0 . . ?
C61 C62 C63 118.6(5) . . ?
C61 C62 H62 120.7 . . ?
C63 C62 H62 120.7 . . ?
C9 C8 C7 121.0(4) . . ?
C9 C8 H8 119.5 . . ?
C7 C8 H8 119.5 . . ?
C14 C15 C16 120.2(5) . . ?
C14 C15 H15 119.9 . . ?
C16 C15 H15 119.9 . . ?
C45 C44 C43 121.0(4) . . ?
C45 C44 H44 119.5 . . ?
C43 C44 H44 119.5 . . ?
C45 C46 C47 120.4(4) . . ?
C45 C46 H46 119.8 . . ?
C47 C46 H46 119.8 . . ?
C57 C58 C59 119.9(4) . . ?
C57 C58 H58 120.1 . . ?
C59 C58 H58 120.1 . . ?
C12 C11 C10 118.3(4) . . ?
C12 C11 H11 120.9 . . ?
C10 C11 H11 120.9 . . ?
C17 C16 C15 119.8(5) . . ?
C17 C16 H16 120.1 . . ?
C15 C16 H16 120.1 . . ?
C46 C45 C44 120.2(4) . . ?
C46 C45 H45 119.9 . . ?
C44 C45 H45 119.9 . . ?
C56 C57 C58 120.5(4) . . ?
C56 C57 H57 119.8 . . ?
C58 C57 H57 119.8 . . ?
Cl20 C90 Cl21 117.5(4) . . ?
Cl20 C90 H90A 107.9 . . ?
Cl21 C90 H90A 107.9 . . ?
Cl20 C90 H90B 107.9 . . ?
Cl21 C90 H90B 107.9 . . ?
H90A C90 H90B 107.2 . . ?
C91 Cl5 C91 58.4(5) . 2_666 ?
Cl5 C91 C91 65.4(5) . 2_666 ?
Cl5 C91 Cl5 121.6(5) . 2_666 ?
C91 C91 Cl5 56.2(5) 2_666 2_666 ?
C92 C92 Cl6 66.7(6) 2_777 . ?
C92 C92 Cl6 60.0(6) 2_777 2_777 ?
Cl6 C92 Cl6 126.7(5) . 2_777 ?

loop_
_geom_bond_atom_site_label_1
_geom_bond_atom_site_label_2
_geom_bond_distance
_geom_bond_site_symmetry_2
_geom_bond_publ_flag
Cl6 C92 1.598(9) . ?
Cl6 C92 1.694(9) 2_777 ?
P6 N5 1.540(3) . ?
P6 N6 1.550(4) . ?
P6 Cl3 2.0111(15) . ?
P6 Cl4 2.0321(15) . ?
P3 N3 1.557(3) . ?
P3 N2 1.579(4) . ?
P3 O3 1.593(3) . ?
P3 O4 1.593(3) . ?
P5 N8 1.559(4) . ?
P5 N5 1.574(3) . ?
P5 O7 1.584(3) . ?
P5 O8 1.594(3) . ?
P8 N7 1.559(3) . ?
P8 N8 1.568(4) . ?
P8 O12 1.597(3) . ?
P8 O11 1.606(3) . ?
P7 N7 1.557(3) . ?
P7 N6 1.580(4) . ?
P7 O9 1.592(3) . ?
P7 O10 1.592(3) . ?
P2 N2 1.541(4) . ?
P2 N1 1.541(4) . ?
P2 Cl2 2.0050(15) . ?
P2 Cl1 2.0245(16) . ?
P4 N3 1.560(3) . ?
P4 N4 1.571(4) . ?
P4 O6 1.596(3) . ?
P4 O5 1.600(3) . ?
P1 N4 1.557(4) . ?
P1 N1 1.569(4) . ?
P1 O2 1.589(3) . ?
P1 O1 1.591(3) . ?
O3 C13 1.419(5) . ?
O4 C24 1.419(5) . ?
O1 C12 1.410(5) . ?
O9 C49 1.412(5) . ?
O8 C48 1.417(5) . ?
O10 C60 1.414(5) . ?
O5 C25 1.416(5) . ?
O12 C72 1.414(5) . ?
O6 C36 1.414(5) . ?
O2 C1 1.406(5) . ?
O7 C37 1.417(5) . ?
C55 C60 1.398(6) . ?
C55 C56 1.401(6) . ?
C55 C54 1.491(6) . ?
O11 C61 1.412(5) . ?
C30 C25 1.393(6) . ?
C30 C29 1.405(6) . ?
C30 C31 1.490(6) . ?
C4 C3 1.388(6) . ?
C4 C5 1.397(6) . ?
C4 H4 0.9300 . ?
C38 C37 1.381(6) . ?
C38 C39 1.388(6) . ?
C38 H38 0.9300 . ?
C31 C36 1.396(6) . ?
C31 C32 1.407(6) . ?
C50 C49 1.381(6) . ?
C50 C51 1.396(6) . ?
C50 H50 0.9300 . ?
C26 C25 1.376(6) . ?
C26 C27 1.387(6) . ?
C26 H26 0.9300 . ?
C20 C21 1.385(6) . ?
C20 C19 1.407(6) . ?
C20 H20 0.9300 . ?
C23 C22 1.385(6) . ?
C23 C24 1.390(6) . ?
C23 H23 0.9300 . ?
C24 C19 1.387(6) . ?
C28 C27 1.384(6) . ?
C28 C29 1.388(6) . ?
C28 H28 0.9300 . ?
C35 C36 1.384(6) . ?
C35 C34 1.390(6) . ?
C35 H35 0.9300 . ?
C37 C42 1.404(6) . ?
C65 C64 1.380(7) . ?
C65 C66 1.415(6) . ?
C65 H65 0.9300 . ?
C6 C1 1.400(6) . ?
C6 C5 1.410(6) . ?
C6 C7 1.489(6) . ?
C48 C47 1.385(6) . ?
C48 C43 1.392(6) . ?
C59 C60 1.386(6) . ?
C59 C58 1.390(7) . ?
C59 H59 0.9300 . ?
C72 C71 1.378(6) . ?
C72 C67 1.406(6) . ?
C21 C22 1.390(7) . ?
C21 H21 0.9300 . ?
C12 C11 1.387(6) . ?
C12 C7 1.396(6) . ?
C49 C54 1.399(6) . ?
C54 C53 1.408(6) . ?
C1 C2 1.384(6) . ?
C19 C18 1.488(6) . ?
C32 C33 1.381(6) . ?
C32 H32 0.9300 . ?
C29 H29 0.9300 . ?
C7 C8 1.404(6) . ?
C67 C68 1.403(6) . ?
C67 C66 1.483(6) . ?
C61 C66 1.386(6) . ?
C61 C62 1.391(6) . ?
C17 C16 1.388(7) . ?
C17 C18 1.400(6) . ?
C17 H17 0.9300 . ?
C56 C57 1.382(7) . ?
C56 H56 0.9300 . ?
C51 C52 1.390(7) . ?
C51 H51 0.9300 . ?
C40 C41 1.388(6) . ?
C40 C39 1.395(6) . ?
C40 H40 0.9300 . ?
C2 C3 1.388(6) . ?
C2 H2 0.9300 . ?
C14 C13 1.375(6) . ?
C14 C15 1.383(7) . ?
C14 H14 0.9300 . ?
C53 C52 1.388(6) . ?
C53 H53 0.9300 . ?
C39 H39 0.9300 . ?
C3 H3 0.9300 . ?
C18 C13 1.402(6) . ?
C27 H27 0.9300 . ?
C70 C69 1.380(7) . ?
C70 C71 1.393(7) . ?
C70 H70 0.9300 . ?
C5 H5 0.9300 . ?
C69 C68 1.381(7) . ?
C69 H69 0.9300 . ?
C42 C41 1.399(6) . ?
C42 C43 1.493(6) . ?
C22 H22 0.9300 . ?
C52 H52 0.9300 . ?
C68 H68 0.9300 . ?
C33 C34 1.387(7) . ?
C33 H33 0.9300 . ?
C34 H34 0.9300 . ?
C47 C46 1.393(6) . ?
C47 H47 0.9300 . ?
C71 H71 0.9300 . ?
C63 C64 1.393(8) . ?
C63 C62 1.399(6) . ?
C63 H63 0.9300 . ?
C64 H64 0.9300 . ?
C41 H41 0.9300 . ?
C10 C9 1.389(7) . ?
C10 C11 1.395(7) . ?
C10 H10 0.9300 . ?
C43 C44 1.404(6) . ?
C9 C8 1.388(7) . ?
C9 H9 0.9300 . ?
C62 H62 0.9300 . ?
C8 H8 0.9300 . ?
C15 C16 1.396(7) . ?
C15 H15 0.9300 . ?
C44 C45 1.387(7) . ?
C44 H44 0.9300 . ?
C46 C45 1.384(7) . ?
C46 H46 0.9300 . ?
C58 C57 1.389(7) . ?
C58 H58 0.9300 . ?
C11 H11 0.9300 . ?
C16 H16 0.9300 . ?
C45 H45 0.9300 . ?
C57 H57 0.9300 . ?
Cl20 C90 1.706(7) . ?
Cl21 C90 1.736(7) . ?
C90 H90A 0.9700 . ?
C90 H90B 0.9700 . ?
Cl5 C91 1.601(9) . ?
Cl5 C91 1.752(9) 2_666 ?
C91 C91 1.641(18) 2_666 ?
C91 Cl5 1.752(9) 2_666 ?
C92 C92 1.479(17) 2_777 ?
C92 Cl6 1.694(9) 2_777 ?
